data_4121581
loop_
_publ_author_name
'Falkowski, Joseph M.'
'Sawano, Takahiro'
'Zhang, Teng'
'Tsun, Galen'
'Chen, Yuan'
'Lockard, Jenny V.'
'Lin, Wenbin'

_publ_section_title
;
 Privileged phosphine-based metal-organic frameworks for broad-scope
 asymmetric catalysis.
;
_journal_issue 14
_journal_name_full 'Journal of the American Chemical Society'
_journal_page_first 5213
_journal_page_last 5216
_journal_paper_doi 10.1021/ja500090y
_journal_volume 136
_journal_year 2014
_chemical_formula_sum 'C372 H244 O32 P12 Zr6'
_chemical_formula_weight 6144.63
_chemical_name_systematic
; 
 ? 
;
_space_group_IT_number 196
_symmetry_cell_setting cubic
_symmetry_space_group_name_Hall 'F 2 2 3'
_symmetry_space_group_name_H-M 'F 2 3'
_atom_sites_solution_hydrogens none
_atom_sites_solution_primary direct
_atom_sites_solution_secondary difmap
_audit_creation_method SHELXL-97
_cell_angle_alpha 90.00
_cell_angle_beta 90.00
_cell_angle_gamma 90.00
_cell_formula_units_Z 4
_cell_length_a 46.116(2)
_cell_length_b 46.116(2)
_cell_length_c 46.116(2)
_cell_measurement_temperature 298(2)
_cell_volume 98074(7)
_computing_structure_refinement 'SHELXL-97 (Sheldrick, 1997)'
_computing_structure_solution 'SHELXS-97 (Sheldrick, 1990)'
_diffrn_ambient_temperature 298(2)
_diffrn_measured_fraction_theta_full 1.000
_diffrn_measured_fraction_theta_max 1.000
_diffrn_radiation_monochromator graphite
_diffrn_radiation_source 'fine-focus sealed tube'
_diffrn_radiation_type CuK\a
_diffrn_radiation_wavelength 1.54178
_diffrn_reflns_av_R_equivalents 0.1384
_diffrn_reflns_av_sigmaI/netI 0.1075
_diffrn_reflns_limit_h_max 29
_diffrn_reflns_limit_h_min -30
_diffrn_reflns_limit_k_max 30
_diffrn_reflns_limit_k_min -18
_diffrn_reflns_limit_l_max 26
_diffrn_reflns_limit_l_min -28
_diffrn_reflns_number 23648
_diffrn_reflns_theta_full 30.83
_diffrn_reflns_theta_max 30.83
_diffrn_reflns_theta_min 1.66
_exptl_absorpt_coefficient_mu 0.863
_exptl_absorpt_correction_type numerical
_exptl_absorpt_process_details SADABS
_exptl_crystal_density_diffrn 0.416
_exptl_crystal_density_method 'not measured'
_exptl_crystal_F_000 12608
_refine_diff_density_max 0.999
_refine_diff_density_min -0.541
_refine_diff_density_rms 0.058
_refine_ls_abs_structure_details 'Flack H D (1983), Acta Cryst. A39, 876-881'
_refine_ls_abs_structure_Flack 0.43(8)
_refine_ls_extinction_method none
_refine_ls_goodness_of_fit_ref 1.375
_refine_ls_hydrogen_treatment none
_refine_ls_matrix_type full
_refine_ls_number_parameters 31
_refine_ls_number_reflns 2557
_refine_ls_number_restraints 42
_refine_ls_restrained_S_all 1.399
_refine_ls_R_factor_all 0.1383
_refine_ls_R_factor_gt 0.1026
_refine_ls_shift/su_max 0.000
_refine_ls_shift/su_mean 0.000
_refine_ls_structure_factor_coef Fsqd
_refine_ls_weighting_details 'calc w=1/[\s^2^(Fo^2^)+(0.1000P)^2^+0.0000P] where P=(Fo^2^+2Fc^2^)/3'
_refine_ls_weighting_scheme calc
_refine_ls_wR_factor_gt 0.2456
_refine_ls_wR_factor_ref 0.2594
_reflns_number_gt 1690
_reflns_number_total 2557
_reflns_threshold_expression >2sigma(I)
_cod_data_source_file ja500090y_si_002.cif
_cod_data_source_block jf12033_f23
_cod_depositor_comments 'Adding full bibliography for 4121581.cif.'
_cod_original_cell_volume 98073(8)
_cod_original_sg_symbol_H-M 'F 23'
_cod_database_code 4121581

loop_
_symmetry_equiv_pos_as_xyz
'x, y, z'
'-x, -y, z'
'-x, y, -z'
'x, -y, -z'
'z, x, y'
'z, -x, -y'
'-z, -x, y'
'-z, x, -y'
'y, z, x'
'-y, z, -x'
'y, -z, -x'
'-y, -z, x'
'x, y+1/2, z+1/2'
'-x, -y+1/2, z+1/2'
'-x, y+1/2, -z+1/2'
'x, -y+1/2, -z+1/2'
'z, x+1/2, y+1/2'
'z, -x+1/2, -y+1/2'
'-z, -x+1/2, y+1/2'
'-z, x+1/2, -y+1/2'
'y, z+1/2, x+1/2'
'-y, z+1/2, -x+1/2'
'y, -z+1/2, -x+1/2'
'-y, -z+1/2, x+1/2'
'x+1/2, y, z+1/2'
'-x+1/2, -y, z+1/2'
'-x+1/2, y, -z+1/2'
'x+1/2, -y, -z+1/2'
'z+1/2, x, y+1/2'
'z+1/2, -x, -y+1/2'
'-z+1/2, -x, y+1/2'
'-z+1/2, x, -y+1/2'
'y+1/2, z, x+1/2'
'-y+1/2, z, -x+1/2'
'y+1/2, -z, -x+1/2'
'-y+1/2, -z, x+1/2'
'x+1/2, y+1/2, z'
'-x+1/2, -y+1/2, z'
'-x+1/2, y+1/2, -z'
'x+1/2, -y+1/2, -z'
'z+1/2, x+1/2, y'
'z+1/2, -x+1/2, -y'
'-z+1/2, -x+1/2, y'
'-z+1/2, x+1/2, -y'
'y+1/2, z+1/2, x'
'-y+1/2, z+1/2, -x'
'y+1/2, -z+1/2, -x'
'-y+1/2, -z+1/2, x'

loop_
_atom_site_label
_atom_site_type_symbol
_atom_site_fract_x
_atom_site_fract_y
_atom_site_fract_z
_atom_site_U_iso_or_equiv
_atom_site_adp_type
_atom_site_occupancy
_atom_site_symmetry_multiplicity
_atom_site_calc_flag
_atom_site_refinement_flags
Zr59 Zr 0.0000 0.0000 -0.9463 0.022 Uiso 1 2 d SU
O60 O -0.0291 0.0291 -0.9709 0.240 Uiso 1 3 d SU
O61 O -0.0256 -0.0256 -0.9744 0.204 Uiso 1 3 d SU
O1 O -0.0798 -0.0079 -0.9601 0.074 Uiso 1 1 d DU
O2 O -0.0399 -0.0079 -0.9209 0.052 Uiso 1 1 d DU
C3 C -0.0645 -0.0101 -0.9356 0.210 Uiso 1 1 d DU
C6 C -0.1050(17) -0.0510(6) -0.8868(11) 0.558 Uiso 1 1 d GU
C8 C -0.0858(8) -0.0412(13) -0.9079(14) 0.516 Uiso 1 1 d GU
C10 C -0.0913(13) -0.0155(15) -0.9225(7) 0.429 Uiso 1 1 d GDU
C11 C -0.1160(17) 0.0005(6) -0.9161(11) 0.473 Uiso 1 1 d GU
C13 C -0.1352(7) -0.0093(14) -0.8950(15) 0.485 Uiso 1 1 d GU
C15 C -0.1297(13) -0.0350(15) -0.8804(8) 0.556 Uiso 1 1 d GDU
C5 C -0.1551(13) -0.0319(16) -0.8525(15) 0.51(3) Uiso 1 1 d DU
C57 C -0.1762(13) -0.0422(15) -0.8363(14) 0.46(3) Uiso 1 1 d DU
C33 C -0.1991(6) -0.0509(7) -0.8135(5) 0.45(2) Uiso 1 1 d GDU
C32 C -0.2198(8) -0.0291(6) -0.8114(7) 0.38(2) Uiso 1 1 d GU
C30 C -0.2400(6) -0.0297(6) -0.7890(9) 0.39(2) Uiso 1 1 d GDU
C29 C -0.2396(4) -0.0520(8) -0.7688(7) 0.38(2) Uiso 1 1 d GU
C28 C -0.2189(4) -0.0738(6) -0.7710(4) 0.45(2) Uiso 1 1 d GU
C27 C -0.1986(4) -0.0733(5) -0.7934(4) 0.47(2) Uiso 1 1 d GU
C25 C -0.1779(5) -0.0951(7) -0.7955(7) 0.46(3) Uiso 1 1 d GU
C23 C -0.1775(7) -0.1174(6) -0.7753(9) 0.44(3) Uiso 1 1 d GU
C21 C -0.1977(9) -0.1180(6) -0.7530(8) 0.46(3) Uiso 1 1 d GU
C19 C -0.2184(7) -0.0962(8) -0.7508(5) 0.44(3) Uiso 1 1 d GU
P34 P -0.2724 -0.0037 -0.7796 0.577 Uiso 1 1 d DU
C45 C -0.2738 0.0297 -0.8076 0.627 Uiso 1 1 d DU
C35 C -0.2547 0.0529 -0.8085 0.613 Uiso 1 1 d U
C37 C -0.2534 0.0705 -0.8330 0.542 Uiso 1 1 d U
C39 C -0.2714 0.0648 -0.8565 0.525 Uiso 1 1 d U
C41 C -0.2906 0.0415 -0.8556 0.541 Uiso 1 1 d U
C43 C -0.2918 0.0240 -0.8311 0.560 Uiso 1 1 d U
C56 C -0.2948 -0.0351 -0.7972 0.590 Uiso 1 1 d DU
C46 C -0.3218 -0.0361 -0.7837 0.558 Uiso 1 1 d U
C48 C -0.3442 -0.0522 -0.7959 0.634 Uiso 1 1 d U
C50 C -0.3396 -0.0673 -0.8216 0.671 Uiso 1 1 d U
C52 C -0.3126 -0.0663 -0.8350 0.682 Uiso 1 1 d U
C54 C -0.2903 -0.0502 -0.8228 0.664 Uiso 1 1 d U

loop_
_atom_type_symbol
_atom_type_description
_atom_type_scat_dispersion_real
_atom_type_scat_dispersion_imag
_atom_type_scat_source
C C 0.0181 0.0091 'International Tables Vol C Tables 4.2.6.8 and 6.1.1.4'
O O 0.0492 0.0322 'International Tables Vol C Tables 4.2.6.8 and 6.1.1.4'
P P 0.2955 0.4335 'International Tables Vol C Tables 4.2.6.8 and 6.1.1.4'
Zr Zr -0.1862 2.2449 'International Tables Vol C Tables 4.2.6.8 and 6.1.1.4'
H H 0.0000 0.0000 'International Tables Vol C Tables 4.2.6.8 and 6.1.1.4'

loop_
_geom_angle_atom_site_label_1
_geom_angle_atom_site_label_2
_geom_angle_atom_site_label_3
_geom_angle
_geom_angle_site_symmetry_1
_geom_angle_site_symmetry_3
O61 Zr59 O61 104.4 . 2
O61 Zr59 O2 151.8 . 2
O61 Zr59 O2 76.5 2 2
O61 Zr59 O2 76.5 . .
O61 Zr59 O2 151.8 2 .
O2 Zr59 O2 116.1 2 .
O61 Zr59 O60 71.6 . 2
O61 Zr59 O60 71.6 2 2
O2 Zr59 O60 82.3 2 2
O2 Zr59 O60 132.6 . 2
O61 Zr59 O60 71.6 . .
O61 Zr59 O60 71.6 2 .
O2 Zr59 O60 132.6 2 .
O2 Zr59 O60 82.3 . .
O60 Zr59 O60 118.1 2 .
O61 Zr59 O1 77.2 . 11_544
O61 Zr59 O1 152.1 2 11_544
O2 Zr59 O1 89.2 2 11_544
O2 Zr59 O1 56.1 . 11_544
O60 Zr59 O1 82.9 2 11_544
O60 Zr59 O1 132.7 . 11_544
O61 Zr59 O1 152.1 . 10_564
O61 Zr59 O1 77.2 2 10_564
O2 Zr59 O1 56.1 2 10_564
O2 Zr59 O1 89.2 . 10_564
O60 Zr59 O1 132.7 2 10_564
O60 Zr59 O1 82.9 . 10_564
O1 Zr59 O1 114.6 11_544 10_564
O61 Zr59 Zr59 34.1 . 11_544
O61 Zr59 Zr59 87.8 2 11_544
O2 Zr59 Zr59 119.4 2 11_544
O2 Zr59 Zr59 104.9 . 11_544
O60 Zr59 Zr59 37.6 2 11_544
O60 Zr59 Zr59 93.8 . 11_544
O1 Zr59 Zr59 78.3 11_544 11_544
O1 Zr59 Zr59 164.9 10_564 11_544
O61 Zr59 Zr59 87.8 . 5_654
O61 Zr59 Zr59 34.1 2 5_654
O2 Zr59 Zr59 77.6 2 5_654
O2 Zr59 Zr59 164.3 . 5_654
O60 Zr59 Zr59 37.6 2 5_654
O60 Zr59 Zr59 93.8 . 5_654
O1 Zr59 Zr59 119.9 11_544 5_654
O1 Zr59 Zr59 105.4 10_564 5_654
Zr59 Zr59 Zr59 60.0 11_544 5_654
O61 Zr59 Zr59 34.1 . 7_454
O61 Zr59 Zr59 87.8 2 7_454
O2 Zr59 Zr59 164.3 2 7_454
O2 Zr59 Zr59 77.6 . 7_454
O60 Zr59 Zr59 93.8 2 7_454
O60 Zr59 Zr59 37.6 . 7_454
O1 Zr59 Zr59 105.4 11_544 7_454
O1 Zr59 Zr59 119.9 10_564 7_454
Zr59 Zr59 Zr59 60.0 11_544 7_454
Zr59 Zr59 Zr59 90.0 5_654 7_454
O61 Zr59 Zr59 87.8 . 9_564
O61 Zr59 Zr59 34.1 2 9_564
O2 Zr59 Zr59 104.9 2 9_564
O2 Zr59 Zr59 119.4 . 9_564
O60 Zr59 Zr59 93.8 2 9_564
O60 Zr59 Zr59 37.6 . 9_564
O1 Zr59 Zr59 164.9 11_544 9_564
O1 Zr59 Zr59 78.3 10_564 9_564
Zr59 Zr59 Zr59 90.0 11_544 9_564
Zr59 Zr59 Zr59 60.0 5_654 9_564
Zr59 Zr59 Zr59 60.0 7_454 9_564
Zr59 O60 Zr59 104.8 7_454 .
Zr59 O60 Zr59 104.8 7_454 9_564
Zr59 O60 Zr59 104.8 . 9_564
Zr59 O61 Zr59 111.9 11_544 .
Zr59 O61 Zr59 111.9 11_544 7_454
Zr59 O61 Zr59 111.9 . 7_454
C3 O1 C10 48.9(18) . .
C3 O1 Zr59 115.2 . 7_454
C10 O1 Zr59 164(2) . 7_454
C3 O2 Zr59 117.0 . .
O2 C3 O1 151.5 . .
O2 C3 C10 123(2) . .
O1 C3 C10 85(2) . .
C8 C6 C15 120.0 . .
C10 C8 C6 120.0 . .
C3 C10 C8 101(7) . .
C3 C10 C11 136(6) . .
C8 C10 C11 120.0 . .
C3 C10 O1 46.2(9) . .
C8 C10 O1 124(5) . .
C11 C10 O1 110(6) . .
C10 C11 C13 120.0 . .
C15 C13 C11 120.0 . .
C13 C15 C6 120.0 . .
C13 C15 C5 100(6) . .
C6 C15 C5 139(7) . .
C57 C5 C15 152(8) . .
C5 C57 C33 171(8) . .
C32 C33 C27 120.0 . .
C32 C33 C57 109(3) . .
C27 C33 C57 130(3) . .
C30 C32 C33 120.0 . .
C32 C30 C29 120.0 . .
C32 C30 P34 132(2) . .
C29 C30 P34 108(2) . .
C28 C29 C30 120.0 . .
C28 C29 C29 113.3(18) . 27_453
C30 C29 C29 125.3(12) . 27_453
C27 C28 C29 120.0 . .
C27 C28 C19 120.0 . .
C29 C28 C19 120.0 . .
C25 C27 C28 120.0 . .
C25 C27 C33 120.0 . .
C28 C27 C33 120.0 . .
C23 C25 C27 120.0 . .
C25 C23 C21 120.0 . .
C19 C21 C23 120.0 . .
C21 C19 C28 120.0 . .
C30 P34 C56 81.8(7) . .
C30 P34 C45 110.5(13) . .
C56 P34 C45 106.4 . .
C35 C45 C43 120.0 . .
C35 C45 P34 126.1 . .
C43 C45 P34 112.2 . .
C45 C35 C37 120.0 . .
C39 C37 C35 120.0 . .
C41 C39 C37 120.0 . .
C43 C41 C39 120.0 . .
C41 C43 C45 120.0 . .
C46 C56 C54 120.0 . .
C46 C56 P34 108.2 . .
C54 C56 P34 130.1 . .
C56 C46 C48 120.0 . .
C46 C48 C50 120.0 . .
C48 C50 C52 120.0 . .
C50 C52 C54 120.0 . .
C52 C54 C56 120.0 . .

loop_
_geom_bond_atom_site_label_1
_geom_bond_atom_site_label_2
_geom_bond_distance
_geom_bond_site_symmetry_2
Zr59 O61 2.1153 .
Zr59 O61 2.1153 2
Zr59 O2 2.2112 2
Zr59 O2 2.2112 .
Zr59 O60 2.2117 2
Zr59 O60 2.2117 .
Zr59 O1 2.2266 11_544
Zr59 O1 2.2266 10_564
Zr59 Zr59 3.5048 11_544
Zr59 Zr59 3.5048 5_654
Zr59 Zr59 3.5048 7_454
Zr59 Zr59 3.5048 9_564
O60 Zr59 2.2117 7_454
O60 Zr59 2.2117 9_564
O61 Zr59 2.1153 11_544
O61 Zr59 2.1153 7_454
O1 C3 1.3374 .
O1 C10 1.85(3) .
O1 Zr59 2.2266 7_454
O2 C3 1.3250 .
C3 C10 1.40(4) .
C6 C8 1.3900 .
C6 C15 1.3900 .
C8 C10 1.3900 .
C10 C11 1.3900 .
C11 C13 1.3900 .
C13 C15 1.3900 .
C15 C5 1.75(4) .
C5 C57 1.32(4) .
C57 C33 1.54(4) .
C33 C32 1.3900 .
C33 C27 1.3900 .
C32 C30 1.3900 .
C30 C29 1.3900 .
C30 P34 1.96(3) .
C29 C28 1.3900 .
C29 C29 1.99(5) 27_453
C28 C27 1.3900 .
C28 C19 1.3900 .
C27 C25 1.3900 .
C25 C23 1.3900 .
C23 C21 1.3900 .
C21 C19 1.3900 .
P34 C56 1.9570 .
P34 C45 2.0090 .
C45 C35 1.3900 .
C45 C43 1.3900 .
C35 C37 1.3900 .
C37 C39 1.3900 .
C39 C41 1.3900 .
C41 C43 1.3900 .
C56 C46 1.3900 .
C56 C54 1.3901 .
C46 C48 1.3900 .
C48 C50 1.3900 .
C50 C52 1.3900 .
C52 C54 1.3900 .
